data_4129604
loop_
_publ_author_name
'Hatano, Manabu'
'Goto, Yuta'
'Izumiseki, Atsuto'
'Akakura, Matsujiro'
'Ishihara, Kazuaki'

_publ_section_title
;
 Boron Tribromide-Assisted Chiral Phosphoric Acid Catalyst for a Highly
 Enantioselective Diels-Alder Reaction of 1,2-Dihydropyridines.
;
_journal_issue 42
_journal_name_full 'Journal of the American Chemical Society'
_journal_page_first 13472
_journal_page_last 13475
_journal_paper_doi 10.1021/jacs.5b08693
_journal_volume 137
_journal_year 2015
_chemical_formula_sum 'C15 H13 Br2 N O4'
_chemical_formula_weight 431.08
_chemical_name_common
;
(3R,3aS,6R,7S,7aS)-Phenyl-3,7-dibromo-2-oxohexahydro
-3,6-methanofuro[3,2-b]pyridine-4(2H)-carboxylate
;
_space_group_IT_number 18
_space_group_name_Hall 'P 2 2ab'
_space_group_name_H-M_alt 'P 21 21 2'
_symmetry_cell_setting orthorhombic
_symmetry_space_group_name_H-M 'P 21 21 2'
_atom_sites_solution_hydrogens geom
_atom_sites_solution_primary direct
_atom_sites_solution_secondary difmap
_audit_creation_method SHELXL-97
_cell_angle_alpha 90.00
_cell_angle_beta 90.00
_cell_angle_gamma 90.00
_cell_formula_units_Z 4
_cell_length_a 8.8931(17)
_cell_length_b 22.261(4)
_cell_length_c 7.8277(14)
_cell_measurement_temperature 123(2)
_cell_volume 1549.6(5)
_computing_cell_refinement 'Rigaku CrystalClear'
_computing_data_collection 'Rigaku CrystalClear'
_computing_data_reduction 'Rigaku CrystalClear'
_computing_molecular_graphics 'Rigaku CrystalStructure'
_computing_publication_material 'Rigaku CrystalStructure'
_computing_structure_refinement 'SHELXL-97 (Sheldrick, 1997)'
_computing_structure_solution 'SHELXS-97 (Sheldrick, 1990)'
_diffrn_ambient_temperature 123(2)
_diffrn_measured_fraction_theta_full 0.993
_diffrn_measured_fraction_theta_max 0.993
_diffrn_measurement_device_type 'PILATUS 200K area detector'
_diffrn_measurement_method 'phi and omega scan'
_diffrn_radiation_monochromator graphite
_diffrn_radiation_source 'fine-focus sealed tube'
_diffrn_radiation_type MoK\a
_diffrn_radiation_wavelength 0.71075
_diffrn_reflns_av_R_equivalents 0.0544
_diffrn_reflns_av_sigmaI/netI 0.0653
_diffrn_reflns_limit_h_max 11
_diffrn_reflns_limit_h_min -11
_diffrn_reflns_limit_k_max 28
_diffrn_reflns_limit_k_min -26
_diffrn_reflns_limit_l_max 10
_diffrn_reflns_limit_l_min -8
_diffrn_reflns_number 13053
_diffrn_reflns_theta_full 27.47
_diffrn_reflns_theta_max 27.47
_diffrn_reflns_theta_min 3.18
_diffrn_standards_decay_% 0
_exptl_absorpt_coefficient_mu 5.248
_exptl_absorpt_correction_T_max 0.3020
_exptl_absorpt_correction_T_min 0.2280
_exptl_absorpt_correction_type empirical
_exptl_absorpt_process_details 'Rigaku CrystalClear'
_exptl_crystal_colour colorless
_exptl_crystal_density_diffrn 1.848
_exptl_crystal_density_method 'not measured'
_exptl_crystal_description prism
_exptl_crystal_F_000 848
_exptl_crystal_size_max 0.40
_exptl_crystal_size_mid 0.40
_exptl_crystal_size_min 0.30
_refine_diff_density_max 0.791
_refine_diff_density_min -0.843
_refine_diff_density_rms 0.089
_refine_ls_abs_structure_details 'Flack H D (1983), Acta Cryst. A39, 876-881'
_refine_ls_abs_structure_Flack 0.007(8)
_refine_ls_extinction_coef 0.0015(3)
_refine_ls_extinction_expression Fc^*^=kFc[1+0.001xFc^2^\l^3^/sin(2\q)]^-1/4^
_refine_ls_extinction_method SHELXL
_refine_ls_goodness_of_fit_ref 0.910
_refine_ls_hydrogen_treatment mixed
_refine_ls_matrix_type full
_refine_ls_number_parameters 200
_refine_ls_number_reflns 3535
_refine_ls_number_restraints 0
_refine_ls_restrained_S_all 0.910
_refine_ls_R_factor_all 0.0364
_refine_ls_R_factor_gt 0.0285
_refine_ls_shift/su_max 0.002
_refine_ls_shift/su_mean 0.000
_refine_ls_structure_factor_coef Fsqd
_refine_ls_weighting_details 'calc w=1/[\s^2^(Fo^2^)+(0.0156P)^2^+0.0000P] where P=(Fo^2^+2Fc^2^)/3'
_refine_ls_weighting_scheme calc
_refine_ls_wR_factor_gt 0.0506
_refine_ls_wR_factor_ref 0.0520
_reflns_number_gt 2747
_reflns_number_total 3535
_reflns_threshold_expression >2sigma(I)
_cod_data_source_file ja5b08693_si_003.cif
_cod_data_source_block crystalclear
_cod_original_sg_symbol_H-M P21212
_cod_database_code 4129604

loop_
_symmetry_equiv_pos_as_xyz
'x, y, z'
'-x, -y, z'
'x+1/2, -y+1/2, -z'
'-x+1/2, y+1/2, -z'

loop_
_atom_site_label
_atom_site_type_symbol
_atom_site_fract_x
_atom_site_fract_y
_atom_site_fract_z
_atom_site_U_iso_or_equiv
_atom_site_adp_type
_atom_site_occupancy
_atom_site_symmetry_multiplicity
_atom_site_calc_flag
_atom_site_refinement_flags
Br2 Br 0.48257(3) 0.763157(16) 1.33345(4) 0.03030(11) Uani 1 1 d .
Br1 Br 0.99923(4) 0.586641(14) 1.02733(4) 0.03015(10) Uani 1 1 d .
O4 O 0.4443(2) 0.60007(9) 0.9014(2) 0.0182(5) Uani 1 1 d .
O3 O 0.6395(2) 0.63722(9) 0.7438(3) 0.0161(5) Uani 1 1 d .
O2 O 0.91311(18) 0.75307(9) 1.1863(2) 0.0155(5) Uani 1 1 d .
O1 O 1.1298(2) 0.70285(10) 1.2094(3) 0.0247(6) Uani 1 1 d .
C9 C 0.5788(3) 0.62928(14) 0.8789(4) 0.0140(7) Uani 1 1 d .
C11 C 0.3354(3) 0.61635(14) 0.6207(4) 0.0159(7) Uani 1 1 d .
H11 H 0.3758 0.6558 0.6162 0.019 Uiso 1 1 calc R
C12 C 0.2470(3) 0.59452(14) 0.4875(3) 0.0189(7) Uani 1 1 d .
H12 H 0.2271 0.6190 0.3908 0.023 Uiso 1 1 calc R
C1 C 0.7691(3) 0.68011(14) 1.0444(4) 0.0134(7) Uani 1 1 d .
H1 H 0.8070 0.6897 0.9272 0.016 Uiso 1 1 calc R
C6 C 0.6784(3) 0.72249(14) 1.3216(4) 0.0166(7) Uani 1 1 d .
H6 H 0.7427 0.7373 1.4176 0.020 Uiso 1 1 calc R
C10 C 0.3628(3) 0.58000(14) 0.7578(4) 0.0143(7) Uani 1 1 d .
C13 C 0.1881(3) 0.53689(15) 0.4966(4) 0.0223(8) Uani 1 1 d .
H13 H 0.1290 0.5217 0.4052 0.027 Uiso 1 1 calc R
C3 C 0.6620(3) 0.65472(14) 1.3374(4) 0.0197(8) Uani 1 1 d .
H3 H 0.6197 0.6443 1.4520 0.024 Uiso 1 1 calc R
N1 N 0.6309(3) 0.64673(12) 1.0341(3) 0.0161(6) Uani 1 1 d .
C7 C 0.7563(3) 0.73785(13) 1.1513(3) 0.0138(6) Uani 1 1 d .
H7 H 0.7030 0.7706 1.0882 0.017 Uiso 1 1 calc R
C5 C 0.8923(3) 0.64928(13) 1.1492(4) 0.0152(7) Uani 1 1 d .
C2 C 0.5607(3) 0.62968(15) 1.1975(3) 0.0202(8) Uani 1 1 d .
H2 H 0.5532 0.5854 1.2069 0.024 Uiso 1 1 calc R
H2A H 0.4585 0.6470 1.2064 0.024 Uiso 1 1 calc R
C8 C 0.9972(4) 0.70215(12) 1.1852(3) 0.0139(6) Uani 1 1 d .
C15 C 0.3050(3) 0.52275(14) 0.7697(4) 0.0200(8) Uani 1 1 d .
H15 H 0.3261 0.4982 0.8660 0.024 Uiso 1 1 calc R
C14 C 0.2153(3) 0.50183(18) 0.6382(3) 0.0247(7) Uani 1 1 d .
H14 H 0.1720 0.4629 0.6456 0.030 Uiso 1 1 calc R
C4 C 0.8202(3) 0.62633(14) 1.3174(3) 0.0184(7) Uani 1 1 d .
H4 H 0.8118 0.5820 1.3144 0.022 Uiso 1 1 calc R
H4A H 0.8842 0.6376 1.4158 0.022 Uiso 1 1 calc R

loop_
_atom_site_aniso_label
_atom_site_aniso_U_11
_atom_site_aniso_U_22
_atom_site_aniso_U_33
_atom_site_aniso_U_23
_atom_site_aniso_U_13
_atom_site_aniso_U_12
Br2 0.01900(16) 0.0517(2) 0.02022(17) -0.00247(15) 0.00100(15) 0.01185(17)
Br1 0.0385(2) 0.01798(17) 0.03396(18) -0.00747(14) 0.0003(2) 0.00983(19)
O4 0.0203(12) 0.0212(14) 0.0132(11) -0.0012(10) -0.0024(9) -0.0091(9)
O3 0.0189(12) 0.0190(14) 0.0105(11) -0.0026(10) 0.0006(9) -0.0007(10)
O2 0.0125(9) 0.0108(12) 0.0232(12) -0.0020(10) -0.0012(8) -0.0009(9)
O1 0.0145(11) 0.0252(15) 0.0345(14) 0.0051(11) -0.0049(10) -0.0001(10)
C9 0.0188(16) 0.0096(17) 0.0137(19) -0.0006(14) -0.0034(13) 0.0014(13)
C11 0.0172(16) 0.0114(18) 0.0190(18) -0.0019(14) -0.0003(13) -0.0003(13)
C12 0.0186(17) 0.018(2) 0.0198(18) 0.0021(15) -0.0034(14) 0.0035(14)
C1 0.0146(16) 0.0150(17) 0.0106(15) 0.0025(14) 0.0001(13) -0.0026(13)
C6 0.0074(14) 0.024(2) 0.0185(18) -0.0015(15) -0.0003(13) 0.0040(12)
C10 0.0169(16) 0.0135(19) 0.0123(16) -0.0039(14) 0.0002(13) -0.0013(14)
C13 0.0245(17) 0.020(2) 0.0222(19) -0.0075(15) -0.0103(14) -0.0036(15)
C3 0.0211(17) 0.027(2) 0.0110(17) 0.0039(15) 0.0029(15) -0.0087(14)
N1 0.0171(14) 0.0218(16) 0.0095(13) 0.0005(12) -0.0010(11) -0.0095(12)
C7 0.0097(13) 0.0137(17) 0.0180(16) -0.0007(15) -0.0042(12) -0.0013(13)
C5 0.0181(16) 0.0088(17) 0.0187(19) -0.0016(14) -0.0036(14) -0.0007(12)
C2 0.0243(18) 0.029(2) 0.0075(16) 0.0019(15) 0.0040(12) -0.0124(15)
C8 0.0188(16) 0.0120(15) 0.0109(14) 0.0033(11) 0.0022(16) -0.0002(15)
C15 0.0239(18) 0.0162(19) 0.0198(17) 0.0054(14) -0.0068(14) 0.0001(14)
C14 0.0305(17) 0.0130(16) 0.0307(16) 0.001(2) -0.0090(15) -0.0055(17)
C4 0.0280(18) 0.0134(18) 0.0137(16) 0.0051(15) -0.0022(15) -0.0049(14)

loop_
_atom_type_symbol
_atom_type_description
_atom_type_scat_dispersion_real
_atom_type_scat_dispersion_imag
_atom_type_scat_source
C C 0.0033 0.0016 'International Tables Vol C Tables 4.2.6.8 and 6.1.1.4'
H H 0.0000 0.0000 'International Tables Vol C Tables 4.2.6.8 and 6.1.1.4'
N N 0.0061 0.0033 'International Tables Vol C Tables 4.2.6.8 and 6.1.1.4'
O O 0.0106 0.0060 'International Tables Vol C Tables 4.2.6.8 and 6.1.1.4'
Br Br -0.2901 2.4595 'International Tables Vol C Tables 4.2.6.8 and 6.1.1.4'

loop_
_geom_angle_atom_site_label_1
_geom_angle_atom_site_label_2
_geom_angle_atom_site_label_3
_geom_angle
C9 O4 C10 119.7(2)
C8 O2 C7 109.3(2)
O3 C9 N1 126.4(3)
O3 C9 O4 125.1(3)
N1 C9 O4 108.5(3)
C10 C11 C12 118.8(3)
C10 C11 H11 120.6
C12 C11 H11 120.6
C13 C12 C11 119.8(3)
C13 C12 H12 120.1
C11 C12 H12 120.1
N1 C1 C5 114.2(3)
N1 C1 C7 113.5(2)
C5 C1 C7 97.8(2)
N1 C1 H1 110.2
C5 C1 H1 110.2
C7 C1 H1 110.2
C3 C6 C7 109.5(2)
C3 C6 Br2 111.63(19)
C7 C6 Br2 109.72(19)
C3 C6 H6 108.6
C7 C6 H6 108.6
Br2 C6 H6 108.6
C11 C10 C15 122.3(3)
C11 C10 O4 122.0(3)
C15 C10 O4 115.6(3)
C14 C13 C12 119.9(3)
C14 C13 H13 120.0
C12 C13 H13 120.0
C6 C3 C2 111.1(3)
C6 C3 C4 108.0(2)
C2 C3 C4 108.3(3)
C6 C3 H3 109.8
C2 C3 H3 109.8
C4 C3 H3 109.8
C9 N1 C1 119.3(2)
C9 N1 C2 124.0(2)
C1 N1 C2 116.5(2)
O2 C7 C1 103.0(2)
O2 C7 C6 108.6(2)
C1 C7 C6 108.6(2)
O2 C7 H7 112.1
C1 C7 H7 112.1
C6 C7 H7 112.1
C8 C5 C1 101.0(2)
C8 C5 C4 110.5(2)
C1 C5 C4 107.9(2)
C8 C5 Br1 110.20(19)
C1 C5 Br1 114.2(2)
C4 C5 Br1 112.5(2)
N1 C2 C3 106.2(2)
N1 C2 H2 110.5
C3 C2 H2 110.5
N1 C2 H2A 110.5
C3 C2 H2A 110.5
H2 C2 H2A 108.7
O1 C8 O2 122.1(3)
O1 C8 C5 129.9(3)
O2 C8 C5 108.0(2)
C10 C15 C14 118.5(3)
C10 C15 H15 120.8
C14 C15 H15 120.8
C13 C14 C15 120.6(3)
C13 C14 H14 119.7
C15 C14 H14 119.7
C3 C4 C5 109.1(2)
C3 C4 H4 109.9
C5 C4 H4 109.9
C3 C4 H4A 109.9
C5 C4 H4A 109.9
H4 C4 H4A 108.3

loop_
_geom_bond_atom_site_label_1
_geom_bond_atom_site_label_2
_geom_bond_distance
Br2 C6 1.965(3)
Br1 C5 1.939(3)
O4 C9 1.373(3)
O4 C10 1.410(3)
O3 C9 1.200(3)
O2 C8 1.358(3)
O2 C7 1.461(3)
O1 C8 1.195(3)
C9 N1 1.357(4)
C11 C10 1.366(4)
C11 C12 1.393(4)
C11 H11 0.9500
C12 C13 1.388(4)
C12 H12 0.9500
C1 N1 1.438(4)
C1 C5 1.531(4)
C1 C7 1.538(4)
C1 H1 1.0000
C6 C3 1.521(4)
C6 C7 1.541(4)
C6 H6 1.0000
C10 C15 1.378(4)
C13 C14 1.377(4)
C13 H13 0.9500
C3 C2 1.524(4)
C3 C4 1.550(4)
C3 H3 1.0000
N1 C2 1.473(3)
C7 H7 1.0000
C5 C8 1.528(4)
C5 C4 1.551(4)
C2 H2 0.9900
C2 H2A 0.9900
C15 C14 1.383(4)
C15 H15 0.9500
C14 H14 0.9500
C4 H4 0.9900
C4 H4A 0.9900

loop_
_geom_torsion_atom_site_label_1
_geom_torsion_atom_site_label_2
_geom_torsion_atom_site_label_3
_geom_torsion_atom_site_label_4
_geom_torsion
C10 O4 C9 O3 -3.8(4)
C10 O4 C9 N1 176.8(2)
C10 C11 C12 C13 0.4(4)
C12 C11 C10 C15 -0.7(4)
C12 C11 C10 O4 -176.5(2)
C9 O4 C10 C11 -48.4(4)
C9 O4 C10 C15 135.5(3)
C11 C12 C13 C14 1.0(4)
C7 C6 C3 C2 -63.3(3)
Br2 C6 C3 C2 58.4(3)
C7 C6 C3 C4 55.4(3)
Br2 C6 C3 C4 177.13(19)
O3 C9 N1 C1 2.5(5)
O4 C9 N1 C1 -178.1(2)
O3 C9 N1 C2 -172.6(3)
O4 C9 N1 C2 6.8(4)
C5 C1 N1 C9 -119.8(3)
C7 C1 N1 C9 129.2(3)
C5 C1 N1 C2 55.7(4)
C7 C1 N1 C2 -55.3(3)
C8 O2 C7 C1 -27.4(3)
C8 O2 C7 C6 87.6(2)
N1 C1 C7 O2 163.4(2)
C5 C1 C7 O2 42.6(2)
N1 C1 C7 C6 48.4(3)
C5 C1 C7 C6 -72.4(2)
C3 C6 C7 O2 -102.9(2)
Br2 C6 C7 O2 134.3(2)
C3 C6 C7 C1 8.4(3)
Br2 C6 C7 C1 -114.4(2)
N1 C1 C5 C8 -162.0(2)
C7 C1 C5 C8 -41.8(2)
N1 C1 C5 C4 -46.2(3)
C7 C1 C5 C4 74.1(3)
N1 C1 C5 Br1 79.7(3)
C7 C1 C5 Br1 -160.03(18)
C9 N1 C2 C3 175.7(3)
C1 N1 C2 C3 0.5(4)
C6 C3 C2 N1 58.5(3)
C4 C3 C2 N1 -60.0(3)
C7 O2 C8 O1 179.4(2)
C7 O2 C8 C5 -0.5(3)
C1 C5 C8 O1 -151.8(3)
C4 C5 C8 O1 94.2(3)
Br1 C5 C8 O1 -30.7(4)
C1 C5 C8 O2 28.2(3)
C4 C5 C8 O2 -85.8(3)
Br1 C5 C8 O2 149.26(17)
C11 C10 C15 C14 -0.4(5)
O4 C10 C15 C14 175.7(2)
C12 C13 C14 C15 -2.1(5)
C10 C15 C14 C13 1.8(5)
C6 C3 C4 C5 -53.3(3)
C2 C3 C4 C5 67.2(3)
C8 C5 C4 C3 97.0(3)
C1 C5 C4 C3 -12.5(3)
Br1 C5 C4 C3 -139.4(2)
